data_4037673
loop_
_publ_author_name
'Hsueh, Nai-Chen'
'Tsai, Min-Chen'
'Chang, Meng-Yang'
'Chen, Hsing-Yin'

_publ_section_title
;
 Construction of Sulfonyl Dihydrobenzo[<i>c</i>]xanthen-7-ones Core via
 NH<sub>4</sub>OAc/PdCl<sub>2</sub>/CuCl<sub>2</sub>-Mediated Double
 Cyclocondensation of \a-Sulfonyl <i>o</i>-Hydroxyacetophenones with
 2-Allylbenzaldehydes.
;
_journal_name_full 'The Journal of organic chemistry'
_journal_paper_doi 10.1021/acs.joc.9b02387
_journal_year 2019
_chemical_formula_sum 'C30 H32 O7 S'
_chemical_formula_weight 536.61
_space_group_crystal_system monoclinic
_space_group_IT_number 14
_space_group_name_Hall '-P 2ybc'
_space_group_name_H-M_alt 'P 1 21/c 1'
_atom_sites_solution_hydrogens geom
_audit_creation_method SHELXL-2014/6
_cell_angle_alpha 90
_cell_angle_beta 90.3280(10)
_cell_angle_gamma 90
_cell_formula_units_Z 4
_cell_length_a 16.7195(5)
_cell_length_b 15.7342(5)
_cell_length_c 10.2217(3)
_cell_measurement_reflns_used 9930
_cell_measurement_temperature 100(2)
_cell_measurement_theta_max 26.3773
_cell_measurement_theta_min 2.4364
_cell_volume 2688.96(14)
_computing_cell_refinement 'SAINT V8.34A (Bruker AXS Inc., 2013)'
_computing_data_collection 'Bruker APEX2'
_computing_data_reduction 'SAINT V8.34A (Bruker AXS Inc., 2013)'
_computing_molecular_graphics 'Bruker SHELXTL'
_computing_publication_material 'Bruker SHELXTL'
_computing_structure_refinement 'SHELXL-2014/6 (Sheldrick, 2014)'
_diffrn_ambient_temperature 100(2)
_diffrn_detector_area_resol_mean 8.3333
_diffrn_measured_fraction_theta_full 0.999
_diffrn_measured_fraction_theta_max 0.994
_diffrn_measurement_device_type 'Bruker APEX-II CCD'
_diffrn_measurement_method '\f and \w scans'
_diffrn_radiation_type MoK\a
_diffrn_radiation_wavelength 0.71073
_diffrn_reflns_av_R_equivalents 0.0328
_diffrn_reflns_av_unetI/netI 0.0225
_diffrn_reflns_Laue_measured_fraction_full 0.999
_diffrn_reflns_Laue_measured_fraction_max 0.994
_diffrn_reflns_limit_h_max 20
_diffrn_reflns_limit_h_min -20
_diffrn_reflns_limit_k_max 19
_diffrn_reflns_limit_k_min -19
_diffrn_reflns_limit_l_max 12
_diffrn_reflns_limit_l_min -8
_diffrn_reflns_number 35661
_diffrn_reflns_point_group_measured_fraction_full 0.999
_diffrn_reflns_point_group_measured_fraction_max 0.994
_diffrn_reflns_theta_full 25.242
_diffrn_reflns_theta_max 26.497
_diffrn_reflns_theta_min 1.218
_exptl_absorpt_coefficient_mu 0.167
_exptl_absorpt_correction_T_max 0.9485
_exptl_absorpt_correction_T_min 0.9167
_exptl_absorpt_correction_type multi-scan
_exptl_absorpt_process_details 'SADABS V2014/4 (Bruker AXS Inc.)'
_exptl_crystal_colour colorless
_exptl_crystal_density_diffrn 1.326
_exptl_crystal_density_meas ?
_exptl_crystal_density_method 'not measured'
_exptl_crystal_description lump
_exptl_crystal_F_000 1136
_exptl_crystal_size_max 0.30
_exptl_crystal_size_mid 0.25
_exptl_crystal_size_min 0.25
_refine_diff_density_max 0.377
_refine_diff_density_min -0.459
_refine_diff_density_rms 0.046
_refine_ls_extinction_method none
_refine_ls_goodness_of_fit_ref 1.028
_refine_ls_hydrogen_treatment constr
_refine_ls_matrix_type full
_refine_ls_number_parameters 347
_refine_ls_number_reflns 5544
_refine_ls_number_restraints 0
_refine_ls_restrained_S_all 1.028
_refine_ls_R_factor_all 0.0420
_refine_ls_R_factor_gt 0.0334
_refine_ls_shift/su_max 0.001
_refine_ls_shift/su_mean 0.000
_refine_ls_structure_factor_coef Fsqd
_refine_ls_weighting_details 'w=1/[\s^2^(Fo^2^)+(0.0352P)^2^+1.6900P] where P=(Fo^2^+2Fc^2^)/3'
_refine_ls_weighting_scheme calc
_refine_ls_wR_factor_gt 0.0781
_refine_ls_wR_factor_ref 0.0854
_reflns_Friedel_coverage 0.000
_reflns_number_gt 4726
_reflns_number_total 5544
_reflns_threshold_expression 'I > 2\s(I)'
_cod_data_source_file jo9b02387_si_001.cif
_cod_data_source_block 180505LT
_cod_depositor_comments
;
The following automatic conversions were performed:

data item '_exptl_crystal_density_meas' value 'not measured' was
changed to '?' -- the value is perceived as not measured.

Automatic conversion script
Id: cif_fix_values 7556 2019-12-06 15:28:31Z antanas 
;
_cod_original_sg_symbol_H-M 'P 21/c'
_cod_database_code 4037673
_shelx_space_group_comment
;
The symmetry employed for this shelxl refinement is uniquely defined
by the following loop, which should always be used as a source of
symmetry information in preference to the above space-group names.
They are only intended as comments.
;
_shelxl_version_number 2014/6

loop_
_space_group_symop_operation_xyz
'x, y, z'
'-x, y+1/2, -z+1/2'
'-x, -y, -z'
'x, -y-1/2, z-1/2'

loop_
_atom_site_label
_atom_site_type_symbol
_atom_site_fract_x
_atom_site_fract_y
_atom_site_fract_z
_atom_site_U_iso_or_equiv
_atom_site_adp_type
_atom_site_occupancy
_atom_site_site_symmetry_order
_atom_site_calc_flag
_atom_site_refinement_flags_posn
_atom_site_refinement_flags_adp
S1 S 0.65454(2) 0.98333(2) 0.66731(3) 0.01387(9) Uani 1 1 d . .
O1 O 1.05178(6) 0.80078(7) 0.42957(10) 0.0189(2) Uani 1 1 d . .
O2 O 0.69236(6) 0.96468(7) 0.79074(10) 0.0200(2) Uani 1 1 d . .
O3 O 0.59281(6) 0.92780(6) 0.61835(10) 0.0183(2) Uani 1 1 d . .
O4 O 0.74111(6) 0.83456(6) 0.50410(9) 0.0145(2) Uani 1 1 d . .
O5 O 0.68319(6) 1.07301(6) 0.37133(10) 0.0186(2) Uani 1 1 d . .
O6 O 0.86027(7) 0.69862(7) 0.37061(10) 0.0219(2) Uani 1 1 d . .
O7 O 1.08132(6) 0.93673(7) 0.28127(10) 0.0212(2) Uani 1 1 d . .
C1 C 0.53660(10) 1.34594(9) 0.65478(17) 0.0236(3) Uani 1 1 d . .
H1 H 0.5573 1.3727 0.5753 0.035 Uiso 1 1 calc R U
H3 H 0.5563 1.3768 0.7317 0.035 Uiso 1 1 calc R U
H32 H 0.4780 1.3475 0.6531 0.035 Uiso 1 1 calc R U
C2 C 0.56450(9) 1.25485(9) 0.66116(15) 0.0180(3) Uani 1 1 d . .
C3 C 0.52992(9) 1.19331(9) 0.58105(15) 0.0192(3) Uani 1 1 d . .
H4 H 0.4878 1.2090 0.5231 0.023 Uiso 1 1 calc R U
C4 C 0.55557(8) 1.10974(9) 0.58414(14) 0.0176(3) Uani 1 1 d . .
H5 H 0.5313 1.0681 0.5295 0.021 Uiso 1 1 calc R U
C5 C 0.61758(8) 1.08789(9) 0.66875(14) 0.0148(3) Uani 1 1 d . .
C6 C 0.73386(8) 0.98787(9) 0.54652(13) 0.0135(3) Uani 1 1 d . .
H6 H 0.7687 1.0378 0.5671 0.016 Uiso 1 1 calc R U
C7 C 0.78554(8) 0.90775(9) 0.55053(13) 0.0141(3) Uani 1 1 d . .
H29 H 0.8001 0.8970 0.6441 0.017 Uiso 1 1 calc R U
C8 C 0.86321(8) 0.91737(9) 0.47489(13) 0.0140(3) Uani 1 1 d . .
C9 C 0.92073(8) 0.85190(9) 0.48190(13) 0.0147(3) Uani 1 1 d . .
C10 C 0.99241(8) 0.86111(9) 0.41498(14) 0.0159(3) Uani 1 1 d . .
C11 C 1.06506(9) 0.74968(10) 0.31398(14) 0.0194(3) Uani 1 1 d . .
H23 H 1.0619 0.7857 0.2348 0.023 Uiso 1 1 calc R U
H16 H 1.0236 0.7050 0.3071 0.023 Uiso 1 1 calc R U
C12 C 1.14670(9) 0.70957(10) 0.32420(15) 0.0203(3) Uani 1 1 d . .
H22 H 1.1870 0.7552 0.3347 0.024 Uiso 1 1 calc R U
H21 H 1.1582 0.6797 0.2412 0.024 Uiso 1 1 calc R U
C13 C 1.15628(9) 0.64684(10) 0.43683(15) 0.0223(3) Uani 1 1 d . .
H17 H 1.1491 0.6772 0.5208 0.027 Uiso 1 1 calc R U
H20 H 1.1142 0.6028 0.4301 0.027 Uiso 1 1 calc R U
C14 C 1.23782(10) 0.60448(11) 0.43608(16) 0.0291(4) Uani 1 1 d . .
H18 H 1.2449 0.5738 0.3535 0.044 Uiso 1 1 calc R U
H2 H 1.2416 0.5644 0.5093 0.044 Uiso 1 1 calc R U
H19 H 1.2796 0.6478 0.4450 0.044 Uiso 1 1 calc R U
C15 C 0.69908(8) 0.84406(9) 0.38968(13) 0.0141(3) Uani 1 1 d . .
C16 C 0.67654(9) 0.76983(9) 0.32487(15) 0.0177(3) Uani 1 1 d . .
H10 H 0.6912 0.7159 0.3592 0.021 Uiso 1 1 calc R U
C17 C 0.63274(9) 0.77556(10) 0.21031(15) 0.0212(3) Uani 1 1 d . .
H9 H 0.6169 0.7251 0.1663 0.025 Uiso 1 1 calc R U
C18 C 0.61134(10) 0.85433(10) 0.15813(15) 0.0235(3) Uani 1 1 d . .
H8 H 0.5817 0.8574 0.0787 0.028 Uiso 1 1 calc R U
C19 C 0.63343(9) 0.92759(10) 0.22232(14) 0.0193(3) Uani 1 1 d . .
H7 H 0.6189 0.9813 0.1869 0.023 Uiso 1 1 calc R U
C20 C 0.67728(8) 0.92362(9) 0.33975(13) 0.0145(3) Uani 1 1 d . .
C21 C 0.69659(8) 1.00156(9) 0.41182(14) 0.0139(3) Uani 1 1 d . .
C22 C 0.90678(9) 0.77254(9) 0.56081(14) 0.0168(3) Uani 1 1 d . .
H15 H 0.8757 0.7878 0.6395 0.020 Uiso 1 1 calc R U
H14 H 0.9592 0.7504 0.5908 0.020 Uiso 1 1 calc R U
C23 C 0.86307(9) 0.70227(9) 0.48896(14) 0.0172(3) Uani 1 1 d . .
C24 C 0.82593(11) 0.63560(10) 0.57430(17) 0.0295(4) Uani 1 1 d . .
H11 H 0.8011 0.5918 0.5193 0.044 Uiso 1 1 calc R U
H12 H 0.7851 0.6618 0.6296 0.044 Uiso 1 1 calc R U
H13 H 0.8673 0.6097 0.6297 0.044 Uiso 1 1 calc R U
C25 C 1.00812(8) 0.93391(9) 0.34008(14) 0.0167(3) Uani 1 1 d . .
C26 C 1.09516(9) 1.00663(10) 0.19525(15) 0.0237(3) Uani 1 1 d . .
H25 H 1.0568 1.0045 0.1224 0.036 Uiso 1 1 calc R U
H26 H 1.1497 1.0033 0.1611 0.036 Uiso 1 1 calc R U
H24 H 1.0884 1.0601 0.2432 0.036 Uiso 1 1 calc R U
C27 C 0.95115(9) 0.99742(9) 0.33232(14) 0.0177(3) Uani 1 1 d . .
H28 H 0.9607 1.0466 0.2807 0.021 Uiso 1 1 calc R U
C28 C 0.87980(8) 0.98905(9) 0.40050(14) 0.0162(3) Uani 1 1 d . .
H27 H 0.8414 1.0335 0.3961 0.019 Uiso 1 1 calc R U
C29 C 0.65311(9) 1.14788(9) 0.74991(15) 0.0197(3) Uani 1 1 d . .
H31 H 0.6956 1.1321 0.8071 0.024 Uiso 1 1 calc R U
C30 C 0.62582(9) 1.23112(9) 0.74638(15) 0.0209(3) Uani 1 1 d . .
H30 H 0.6492 1.2724 0.8027 0.025 Uiso 1 1 calc R U

loop_
_atom_site_aniso_label
_atom_site_aniso_U_11
_atom_site_aniso_U_22
_atom_site_aniso_U_33
_atom_site_aniso_U_23
_atom_site_aniso_U_13
_atom_site_aniso_U_12
S1 0.01492(17) 0.01203(16) 0.01468(17) -0.00069(13) 0.00244(13) 0.00089(13)
O1 0.0166(5) 0.0224(5) 0.0176(5) -0.0022(4) -0.0008(4) 0.0074(4)
O2 0.0241(6) 0.0204(5) 0.0156(5) 0.0010(4) 0.0017(4) 0.0048(4)
O3 0.0178(5) 0.0131(5) 0.0239(5) -0.0015(4) 0.0027(4) -0.0019(4)
O4 0.0149(5) 0.0120(5) 0.0166(5) 0.0008(4) -0.0005(4) -0.0005(4)
O5 0.0232(5) 0.0129(5) 0.0198(5) 0.0016(4) 0.0006(4) 0.0028(4)
O6 0.0279(6) 0.0198(5) 0.0179(5) -0.0017(4) 0.0031(4) -0.0012(4)
O7 0.0156(5) 0.0219(5) 0.0262(6) 0.0003(4) 0.0064(4) -0.0009(4)
C1 0.0220(8) 0.0158(7) 0.0331(9) -0.0031(6) -0.0021(7) 0.0023(6)
C2 0.0156(7) 0.0151(7) 0.0232(7) -0.0019(6) 0.0050(6) -0.0001(6)
C3 0.0145(7) 0.0185(7) 0.0245(8) -0.0021(6) -0.0021(6) 0.0026(6)
C4 0.0146(7) 0.0167(7) 0.0215(7) -0.0046(6) 0.0003(6) -0.0014(5)
C5 0.0156(7) 0.0125(7) 0.0165(7) -0.0019(5) 0.0038(5) 0.0012(5)
C6 0.0126(6) 0.0124(6) 0.0155(7) -0.0012(5) 0.0017(5) -0.0005(5)
C7 0.0146(7) 0.0136(7) 0.0141(6) -0.0011(5) -0.0001(5) 0.0002(5)
C8 0.0138(7) 0.0143(7) 0.0139(6) -0.0027(5) -0.0007(5) -0.0004(5)
C9 0.0160(7) 0.0155(7) 0.0124(6) -0.0021(5) -0.0030(5) 0.0000(5)
C10 0.0141(7) 0.0171(7) 0.0164(7) -0.0028(6) -0.0028(6) 0.0031(5)
C11 0.0196(7) 0.0194(7) 0.0190(7) -0.0032(6) 0.0002(6) 0.0037(6)
C12 0.0188(7) 0.0230(8) 0.0191(7) -0.0004(6) 0.0030(6) 0.0050(6)
C13 0.0224(8) 0.0233(8) 0.0213(8) 0.0011(6) 0.0022(6) 0.0029(6)
C14 0.0314(9) 0.0331(9) 0.0227(8) 0.0026(7) 0.0016(7) 0.0121(7)
C15 0.0118(6) 0.0160(7) 0.0147(7) 0.0000(5) 0.0029(5) 0.0001(5)
C16 0.0161(7) 0.0134(7) 0.0235(7) -0.0018(6) 0.0033(6) 0.0002(5)
C17 0.0200(7) 0.0200(7) 0.0234(8) -0.0079(6) 0.0005(6) -0.0023(6)
C18 0.0242(8) 0.0264(8) 0.0199(8) -0.0042(6) -0.0047(6) 0.0007(6)
C19 0.0207(7) 0.0190(7) 0.0182(7) 0.0011(6) -0.0004(6) 0.0034(6)
C20 0.0143(7) 0.0145(7) 0.0149(7) -0.0009(5) 0.0026(5) 0.0005(5)
C21 0.0123(6) 0.0148(7) 0.0147(7) 0.0008(5) 0.0029(5) 0.0017(5)
C22 0.0181(7) 0.0177(7) 0.0144(7) 0.0024(6) 0.0000(6) 0.0048(6)
C23 0.0174(7) 0.0146(7) 0.0198(7) 0.0018(6) 0.0051(6) 0.0061(5)
C24 0.0397(10) 0.0203(8) 0.0285(9) 0.0045(7) 0.0117(8) -0.0008(7)
C25 0.0130(7) 0.0200(7) 0.0172(7) -0.0035(6) 0.0017(6) -0.0024(5)
C26 0.0198(8) 0.0280(8) 0.0233(8) 0.0013(7) 0.0059(6) -0.0047(6)
C27 0.0178(7) 0.0156(7) 0.0197(7) 0.0012(6) 0.0013(6) -0.0027(5)
C28 0.0146(7) 0.0142(7) 0.0197(7) -0.0013(6) -0.0011(6) 0.0016(5)
C29 0.0204(7) 0.0198(7) 0.0189(7) -0.0021(6) -0.0033(6) 0.0017(6)
C30 0.0228(8) 0.0164(7) 0.0233(8) -0.0063(6) -0.0019(6) -0.0017(6)

loop_
_atom_type_symbol
_atom_type_description
_atom_type_scat_dispersion_real
_atom_type_scat_dispersion_imag
_atom_type_scat_source
C C 0.0033 0.0016 'International Tables Vol C Tables 4.2.6.8 and 6.1.1.4'
H H 0.0000 0.0000 'International Tables Vol C Tables 4.2.6.8 and 6.1.1.4'
O O 0.0106 0.0060 'International Tables Vol C Tables 4.2.6.8 and 6.1.1.4'
S S 0.1246 0.1234 'International Tables Vol C Tables 4.2.6.8 and 6.1.1.4'

loop_
_geom_angle_atom_site_label_1
_geom_angle_atom_site_label_2
_geom_angle_atom_site_label_3
_geom_angle
O2 S1 O3 119.46(6)
O2 S1 C5 109.66(6)
O3 S1 C5 108.64(6)
O2 S1 C6 106.56(6)
O3 S1 C6 108.18(6)
C5 S1 C6 103.10(6)
C10 O1 C11 114.03(11)
C15 O4 C7 116.92(10)
C25 O7 C26 116.38(12)
C2 C1 H1 109.5
C2 C1 H3 109.5
H1 C1 H3 109.5
C2 C1 H32 109.5
H1 C1 H32 109.5
H3 C1 H32 109.5
C3 C2 C30 118.91(13)
C3 C2 C1 120.54(14)
C30 C2 C1 120.54(13)
C4 C3 C2 121.34(14)
C4 C3 H4 119.3
C2 C3 H4 119.3
C3 C4 C5 118.66(13)
C3 C4 H5 120.7
C5 C4 H5 120.7
C29 C5 C4 121.26(13)
C29 C5 S1 119.49(11)
C4 C5 S1 119.18(11)
C21 C6 C7 111.66(11)
C21 C6 S1 108.85(9)
C7 C6 S1 111.32(9)
C21 C6 H6 108.3
C7 C6 H6 108.3
S1 C6 H6 108.3
O4 C7 C8 110.48(11)
O4 C7 C6 110.98(11)
C8 C7 C6 112.82(11)
O4 C7 H29 107.4
C8 C7 H29 107.4
C6 C7 H29 107.4
C28 C8 C9 118.84(13)
C28 C8 C7 122.16(12)
C9 C8 C7 118.99(12)
C10 C9 C8 119.20(13)
C10 C9 C22 119.11(12)
C8 C9 C22 121.68(13)
O1 C10 C9 119.74(13)
O1 C10 C25 118.90(13)
C9 C10 C25 121.19(13)
O1 C11 C12 108.61(12)
O1 C11 H23 110.0
C12 C11 H23 110.0
O1 C11 H16 110.0
C12 C11 H16 110.0
H23 C11 H16 108.3
C11 C12 C13 114.51(13)
C11 C12 H22 108.6
C13 C12 H22 108.6
C11 C12 H21 108.6
C13 C12 H21 108.6
H22 C12 H21 107.6
C14 C13 C12 111.79(13)
C14 C13 H17 109.3
C12 C13 H17 109.3
C14 C13 H20 109.3
C12 C13 H20 109.3
H17 C13 H20 107.9
C13 C14 H18 109.5
C13 C14 H2 109.5
H18 C14 H2 109.5
C13 C14 H19 109.5
H18 C14 H19 109.5
H2 C14 H19 109.5
O4 C15 C16 116.79(12)
O4 C15 C20 122.72(12)
C16 C15 C20 120.47(13)
C17 C16 C15 119.29(14)
C17 C16 H10 120.4
C15 C16 H10 120.4
C16 C17 C18 121.06(14)
C16 C17 H9 119.5
C18 C17 H9 119.5
C19 C18 C17 119.63(14)
C19 C18 H8 120.2
C17 C18 H8 120.2
C18 C19 C20 120.52(14)
C18 C19 H7 119.7
C20 C19 H7 119.7
C15 C20 C19 119.02(13)
C15 C20 C21 120.60(12)
C19 C20 C21 120.32(13)
O5 C21 C20 124.18(13)
O5 C21 C6 120.73(12)
C20 C21 C6 115.07(12)
C9 C22 C23 114.96(12)
C9 C22 H15 108.5
C23 C22 H15 108.5
C9 C22 H14 108.5
C23 C22 H14 108.5
H15 C22 H14 107.5
O6 C23 C24 122.23(14)
O6 C23 C22 122.34(13)
C24 C23 C22 115.40(13)
C23 C24 H11 109.5
C23 C24 H12 109.5
H11 C24 H12 109.5
C23 C24 H13 109.5
H11 C24 H13 109.5
H12 C24 H13 109.5
O7 C25 C27 124.71(13)
O7 C25 C10 115.92(13)
C27 C25 C10 119.36(13)
O7 C26 H25 109.5
O7 C26 H26 109.5
H25 C26 H26 109.5
O7 C26 H24 109.5
H25 C26 H24 109.5
H26 C26 H24 109.5
C25 C27 C28 119.68(13)
C25 C27 H28 120.2
C28 C27 H28 120.2
C8 C28 C27 121.71(13)
C8 C28 H27 119.1
C27 C28 H27 119.1
C30 C29 C5 119.14(14)
C30 C29 H31 120.4
C5 C29 H31 120.4
C29 C30 C2 120.68(14)
C29 C30 H30 119.7
C2 C30 H30 119.7

loop_
_geom_bond_atom_site_label_1
_geom_bond_atom_site_label_2
_geom_bond_distance
S1 O2 1.4382(11)
S1 O3 1.4397(10)
S1 C5 1.7575(14)
S1 C6 1.8186(14)
O1 C10 1.3810(17)
O1 C11 1.4473(17)
O4 C15 1.3692(17)
O4 C7 1.4488(16)
O5 C21 1.2182(17)
O6 C23 1.2117(18)
O7 C25 1.3674(17)
O7 C26 1.4278(18)
C1 C2 1.509(2)
C1 H1 0.9800
C1 H3 0.9800
C1 H32 0.9800
C2 C3 1.392(2)
C2 C30 1.393(2)
C3 C4 1.383(2)
C3 H4 0.9500
C4 C5 1.390(2)
C4 H5 0.9500
C5 C29 1.388(2)
C6 C21 1.5234(19)
C6 C7 1.5288(18)
C6 H6 1.0000
C7 C8 1.5227(19)
C7 H29 1.0000
C8 C28 1.389(2)
C8 C9 1.4109(19)
C9 C10 1.391(2)
C9 C22 1.5053(19)
C10 C25 1.403(2)
C11 C12 1.507(2)
C11 H23 0.9900
C11 H16 0.9900
C12 C13 1.524(2)
C12 H22 0.9900
C12 H21 0.9900
C13 C14 1.518(2)
C13 H17 0.9900
C13 H20 0.9900
C14 H18 0.9800
C14 H2 0.9800
C14 H19 0.9800
C15 C16 1.394(2)
C15 C20 1.3994(19)
C16 C17 1.380(2)
C16 H10 0.9500
C17 C18 1.395(2)
C17 H9 0.9500
C18 C19 1.376(2)
C18 H8 0.9500
C19 C20 1.404(2)
C19 H7 0.9500
C20 C21 1.4656(19)
C22 C23 1.513(2)
C22 H15 0.9900
C22 H14 0.9900
C23 C24 1.501(2)
C24 H11 0.9800
C24 H12 0.9800
C24 H13 0.9800
C25 C27 1.383(2)
C26 H25 0.9800
C26 H26 0.9800
C26 H24 0.9800
C27 C28 1.391(2)
C27 H28 0.9500
C28 H27 0.9500
C29 C30 1.387(2)
C29 H31 0.9500
C30 H30 0.9500
